data_2002673
loop_
_publ_author_name
'Szillat, H'
'Mueller-Buschbaum, Hk'

_publ_section_title
;
Synthese und Kristallstruktur eines Oxoantimonats mit Verwandtschaft
zum Delafossit-Typ: Cu3 Mg Sb1.4 O6
;
_journal_name_full
;
Zeitschrift fuer Naturforschung, Teil B. Anorganische Chemie,
Organische Chemie (42,1987-)
;
_journal_page_first 261
_journal_page_last 264
_journal_volume 50
_journal_year 1995
_chemical_formula_structural 'Cu3 (Mg Sb1.4 O6)'
_chemical_formula_sum 'Cu3 Mg O6 Sb1.4'
_chemical_name_systematic
;
Tricopper magnesium antimony oxide (3/1/1.4/6)
;
_space_group_IT_number 161
_symmetry_cell_setting trigonal
_symmetry_space_group_name_Hall 'R 3 -2"c'
_symmetry_space_group_name_H-M 'R 3 c :H'
_cell_angle_alpha 90
_cell_angle_beta 90
_cell_angle_gamma 120
_cell_formula_units_Z 6
_cell_length_a 5.3479(13)
_cell_length_b 5.3479(13)
_cell_length_c 34.48198(800)
_cell_volume 854.1
_refine_ls_R_factor_all 0.049
_cod_original_sg_symbol_H-M 'R 3 c H'
_cod_database_code 2002673

loop_
_symmetry_equiv_pos_as_xyz
x,y,z
-y,x-y,z
y-x,-x,z
-y,-x,1/2+z
x,x-y,1/2+z
y-x,y,1/2+z
1/3+x,2/3+y,2/3+z
2/3+x,1/3+y,1/3+z
1/3-y,2/3+x-y,2/3+z
2/3-y,1/3+x-y,1/3+z
1/3-x+y,2/3-x,2/3+z
2/3-x+y,1/3-x,1/3+z
1/3-y,2/3-x,1/6+z
2/3-y,1/3-x,5/6+z
1/3+x,2/3+x-y,1/6+z
2/3+x,1/3+x-y,5/6+z
1/3-x+y,2/3+y,1/6+z
2/3-x+y,1/3+y,5/6+z

loop_
_atom_site_label
_atom_site_type_symbol
_atom_site_symmetry_multiplicity
_atom_site_Wyckoff_symbol
_atom_site_fract_x
_atom_site_fract_y
_atom_site_fract_z
_atom_site_occupancy
_atom_site_attached_hydrogens
_atom_site_calc_flag
Cu1 Cu1+ 18 b 0.66570(6) 0.98944(2) 0.078930(14) 1. 0 d
Sb1 Sb5+ 6 a 0.6667 0.3333 0.162440(2) 0.5 0 d
Sb2 Sb5+ 6 a 0.3333 0.6667 0.162310(4) 0.9 0 d
Mg1 Mg2+ 6 a 0.6667 0.3333 0.99813(3) 1. 0 d
O1 O2- 18 b 0.64905(13) 0.99234(14) 0.13211(3) 1. 0 d
O2 O2- 18 b 0.67317(13) 0.99270(15) 0.02493(2) 1. 0 d

loop_
_atom_type_symbol
_atom_type_oxidation_number
Cu1+ 1.000
Sb5+ 5.000
Mg2+ 2.000
O2- -2.000
